data_7014234
loop_
_publ_author_name
'Miller, Thomas A.'
'Jeffery, John C.'
'Ward, Michael D.'
'Adams, Harry'
'Pope, Simon J. A.'
'Faulkner, Stephen'

_publ_section_title
;
 Photoinduced Ru-Yb energy transfer and sensitised near-IR luminescence
 in a coordination polymer containing co-crystallised [Ru(bipy)(CN)4]2-
 and Yb(III) units.
;
_journal_issue 10
_journal_name_full 'Dalton transactions (Cambridge, England : 2003)'
_journal_page_first 1524
_journal_page_last 1526
_journal_paper_doi 10.1039/b404820b
_journal_year 2004
_chemical_formula_sum 'C28 H46 K N12 O15 Ru2 Yb'
_chemical_formula_weight 1205.05
_chemical_name_systematic
;
?
;
_space_group_IT_number 29
_symmetry_cell_setting orthorhombic
_symmetry_space_group_name_Hall 'P 2c -2ac'
_symmetry_space_group_name_H-M 'P c a 21'
_atom_sites_solution_hydrogens geom
_atom_sites_solution_primary direct
_atom_sites_solution_secondary difmap
_audit_creation_method SHELXL-97
_cell_angle_alpha 90.00
_cell_angle_beta 90.00
_cell_angle_gamma 90.00
_cell_formula_units_Z 8
_cell_length_a 17.18400(10)
_cell_length_b 29.2773(2)
_cell_length_c 17.17470(10)
_cell_measurement_temperature 100(2)
_cell_volume 8640.61(9)
_computing_structure_refinement 'SHELXL-97 (Sheldrick, 1997)'
_computing_structure_solution 'SHELXS-97 (Sheldrick, 1990)'
_diffrn_ambient_temperature 100(2)
_diffrn_measured_fraction_theta_full 0.986
_diffrn_measured_fraction_theta_max 0.986
_diffrn_measurement_device_type 'CCD area detector'
_diffrn_measurement_method '\w rotation with narrow frames'
_diffrn_radiation_monochromator graphite
_diffrn_radiation_source 'fine-focus sealed tube'
_diffrn_radiation_type CuK\a
_diffrn_radiation_wavelength 1.54178
_diffrn_reflns_av_R_equivalents 0.0411
_diffrn_reflns_av_sigmaI/netI 0.0307
_diffrn_reflns_limit_h_max 18
_diffrn_reflns_limit_h_min -20
_diffrn_reflns_limit_k_max 34
_diffrn_reflns_limit_k_min -33
_diffrn_reflns_limit_l_max 20
_diffrn_reflns_limit_l_min -19
_diffrn_reflns_number 68391
_diffrn_reflns_theta_full 70.17
_diffrn_reflns_theta_max 70.17
_diffrn_reflns_theta_min 1.51
_exptl_absorpt_coefficient_mu 10.979
_exptl_absorpt_correction_T_max 0.337
_exptl_absorpt_correction_T_min 0.105
_exptl_absorpt_process_details 'SADABS (Sheldrick, 1996)'
_exptl_crystal_colour orange
_exptl_crystal_density_diffrn 1.853
_exptl_crystal_density_method 'not measured'
_exptl_crystal_description block
_exptl_crystal_F_000 4760
_exptl_crystal_size_max 0.2
_exptl_crystal_size_mid 0.2
_exptl_crystal_size_min 0.1
_refine_diff_density_max 0.733
_refine_diff_density_min -1.392
_refine_diff_density_rms 0.104
_refine_ls_abs_structure_details 'Flack H D (1983), Acta Cryst. A39, 876-881'
_refine_ls_abs_structure_Flack 0.213(5)
_refine_ls_extinction_method none
_refine_ls_goodness_of_fit_ref 1.069
_refine_ls_hydrogen_treatment mixed
_refine_ls_matrix_type full
_refine_ls_number_parameters 1063
_refine_ls_number_reflns 15484
_refine_ls_number_restraints 1
_refine_ls_restrained_S_all 1.068
_refine_ls_R_factor_all 0.0270
_refine_ls_R_factor_gt 0.0259
_refine_ls_shift/su_max 0.006
_refine_ls_shift/su_mean 0.000
_refine_ls_structure_factor_coef Fsqd
_refine_ls_weighting_details 'calc w=1/[\s^2^(Fo^2^)+(0.0395P)^2^+0.0000P] where P=(Fo^2^+2Fc^2^)/3'
_refine_ls_weighting_scheme calc
_refine_ls_wR_factor_gt 0.0639
_refine_ls_wR_factor_ref 0.0649
_reflns_number_gt 14947
_reflns_number_total 15484
_reflns_threshold_expression >2sigma(I)
_cod_data_source_file b404820b.txt
_cod_data_source_block ladystam
_cod_original_sg_symbol_H-M Pca2(1)
_cod_database_code 7014234

loop_
_symmetry_equiv_pos_as_xyz
'x, y, z'
'-x, -y, z+1/2'
'x+1/2, -y, z'
'-x+1/2, y, z+1/2'

loop_
_atom_site_label
_atom_site_type_symbol
_atom_site_fract_x
_atom_site_fract_y
_atom_site_fract_z
_atom_site_U_iso_or_equiv
_atom_site_adp_type
_atom_site_occupancy
_atom_site_symmetry_multiplicity
_atom_site_calc_flag
_atom_site_refinement_flags
_atom_site_disorder_assembly
_atom_site_disorder_group
Ru1 Ru 0.73737(2) 0.865412(11) 0.501740(19) 0.01069(7) Uani 1 1 d . . .
Ru2 Ru 0.74897(2) 1.137353(11) 0.471030(19) 0.01038(7) Uani 1 1 d . . .
Ru4 Ru 0.98927(2) 0.629996(11) 0.829943(17) 0.01021(7) Uani 1 1 d . . .
Ru3 Ru 0.99770(2) 0.358956(11) 0.845449(19) 0.01073(7) Uani 1 1 d . . .
N16 N 0.8537(3) 0.60877(15) 0.9515(3) 0.0197(9) Uani 1 1 d . . .
N15 N 1.1046(3) 0.57021(15) 0.9271(2) 0.0202(9) Uani 1 1 d . . .
C16 C 0.9023(3) 0.61600(16) 0.9071(3) 0.0144(10) Uani 1 1 d . . .
N14 N 1.1179(2) 0.65110(14) 0.7001(2) 0.0173(9) Uani 1 1 d . . .
C15 C 1.0622(3) 0.59247(17) 0.8914(3) 0.0152(10) Uani 1 1 d . . .
C14 C 1.0735(3) 0.64430(16) 0.7493(3) 0.0144(10) Uani 1 1 d . . .
N13 N 0.9493(3) 0.54361(14) 0.7295(2) 0.0183(9) Uani 1 1 d . . .
C13 C 0.9643(3) 0.57525(17) 0.7677(3) 0.0148(10) Uani 1 1 d . . .
N12 N 0.8592(3) 0.38607(15) 0.9608(2) 0.0188(9) Uani 1 1 d . . .
C12 C 0.9090(3) 0.37546(17) 0.9189(3) 0.0150(10) Uani 1 1 d . . .
N11 N 1.1053(3) 0.42526(16) 0.9388(2) 0.0217(10) Uani 1 1 d . . .
C11 C 1.0669(3) 0.39959(17) 0.9058(3) 0.0158(10) Uani 1 1 d . . .
N10 N 1.1385(3) 0.34049(14) 0.7286(2) 0.0194(9) Uani 1 1 d . . .
C10 C 1.0879(3) 0.34540(15) 0.7717(3) 0.0144(9) Uani 1 1 d . . .
N9 N 0.9587(3) 0.44287(15) 0.7408(2) 0.0180(9) Uani 1 1 d . . .
C9 C 0.9729(3) 0.41168(16) 0.7801(3) 0.0137(9) Uani 1 1 d . . .
N8 N 0.8862(3) 1.15826(15) 0.5913(3) 0.0202(9) Uani 1 1 d . . .
C8 C 0.8367(3) 1.15212(15) 0.5471(3) 0.0128(9) Uani 1 1 d . . .
N7 N 0.6104(3) 1.11107(15) 0.3559(2) 0.0198(9) Uani 1 1 d . . .
C7 C 0.6614(3) 1.12097(16) 0.3966(3) 0.0123(9) Uani 1 1 d . . .
N6 N 0.8670(3) 1.07532(16) 0.3797(3) 0.0225(10) Uani 1 1 d . . .
C6 C 0.8228(3) 1.09869(16) 0.4122(2) 0.0142(10) Uani 1 1 d . . .
N5 N 0.7075(3) 1.05195(14) 0.5730(2) 0.0166(9) Uani 1 1 d . . .
C5 C 0.7238(3) 1.08283(16) 0.5347(2) 0.0141(10) Uani 1 1 d . . .
N4 N 0.8648(3) 0.84613(14) 0.6342(2) 0.0205(9) Uani 1 1 d . . .
C4 C 0.8211(3) 0.85215(16) 0.5841(3) 0.0147(9) Uani 1 1 d . . .
N3 N 0.6025(3) 0.88791(16) 0.3791(3) 0.0216(10) Uani 1 1 d . . .
C3 C 0.6512(3) 0.87969(16) 0.4231(3) 0.0133(10) Uani 1 1 d . . .
N2 N 0.8575(3) 0.92300(16) 0.4051(2) 0.0213(10) Uani 1 1 d . . .
C2 C 0.8129(3) 0.90139(16) 0.4395(2) 0.0133(9) Uani 1 1 d . . .
N1 N 0.6960(3) 0.95333(13) 0.5981(2) 0.0154(8) Uani 1 1 d . . .
C1 C 0.7121(3) 0.92128(17) 0.5616(2) 0.0135(10) Uani 1 1 d . . .
C26 C 0.7163(3) 0.76537(16) 0.4777(3) 0.0145(9) Uani 1 1 d . . .
C25 C 0.7234(3) 0.72229(17) 0.4465(3) 0.0203(10) Uani 1 1 d . . .
H25 H 0.6969 0.6973 0.4698 0.024 Uiso 1 1 calc R . .
C24 C 0.7694(3) 0.71523(18) 0.3806(3) 0.0232(11) Uani 1 1 d . . .
H24 H 0.7754 0.6855 0.3593 0.028 Uiso 1 1 calc R . .
C23 C 0.8060(3) 0.75214(18) 0.3471(3) 0.0207(10) Uani 1 1 d . . .
H23 H 0.8366 0.7485 0.3015 0.025 Uiso 1 1 calc R . .
C22 C 0.7973(3) 0.79470(17) 0.3810(3) 0.0160(10) Uani 1 1 d . . .
H22 H 0.8229 0.8201 0.3578 0.019 Uiso 1 1 calc R . .
N21 N 0.7542(2) 0.80181(13) 0.4454(2) 0.0141(8) Uani 1 1 d . . .
N32 N 0.6634(2) 0.82108(14) 0.5656(2) 0.0140(8) Uani 1 1 d . . .
C31 C 0.6184(3) 0.83329(17) 0.6254(3) 0.0176(10) Uani 1 1 d . . .
H31 H 0.6173 0.8645 0.6404 0.021 Uiso 1 1 calc R . .
C30 C 0.5731(3) 0.80234(17) 0.6666(3) 0.0213(10) Uani 1 1 d . . .
H30 H 0.5397 0.8123 0.7073 0.026 Uiso 1 1 calc R . .
C29 C 0.5779(3) 0.75655(17) 0.6470(3) 0.0223(10) Uani 1 1 d . . .
H29 H 0.5488 0.7344 0.6749 0.027 Uiso 1 1 calc R . .
C28 C 0.6251(3) 0.74379(18) 0.5869(3) 0.0189(11) Uani 1 1 d . . .
H28 H 0.6292 0.7124 0.5731 0.023 Uiso 1 1 calc R . .
C27 C 0.6672(3) 0.77636(16) 0.5456(3) 0.0156(9) Uani 1 1 d . . .
N52 N 0.6769(2) 1.18352(13) 0.5330(2) 0.0115(8) Uani 1 1 d . . .
C51 C 0.6314(3) 1.17332(18) 0.5940(3) 0.0161(10) Uani 1 1 d . . .
H51 H 0.6281 1.1423 0.6101 0.019 Uiso 1 1 calc R . .
C50 C 0.5893(3) 1.20532(17) 0.6343(3) 0.0178(10) Uani 1 1 d . . .
H50 H 0.5578 1.1966 0.6772 0.021 Uiso 1 1 calc R . .
C49 C 0.5935(3) 1.25019(17) 0.6114(3) 0.0179(10) Uani 1 1 d . . .
H49 H 0.5647 1.2729 0.6384 0.022 Uiso 1 1 calc R . .
C48 C 0.6401(3) 1.26208(17) 0.5486(3) 0.0172(10) Uani 1 1 d . . .
H48 H 0.6440 1.2930 0.5321 0.021 Uiso 1 1 calc R . .
C47 C 0.6811(3) 1.22769(15) 0.5100(3) 0.0126(9) Uani 1 1 d . . .
C46 C 0.7312(3) 1.23692(16) 0.4416(3) 0.0124(9) Uani 1 1 d . . .
C45 C 0.7393(3) 1.27986(16) 0.4081(3) 0.0173(10) Uani 1 1 d . . .
H45 H 0.7122 1.3053 0.4293 0.021 Uiso 1 1 calc R . .
C44 C 0.7866(3) 1.28551(17) 0.3439(3) 0.0183(10) Uani 1 1 d . . .
H44 H 0.7929 1.3147 0.3206 0.022 Uiso 1 1 calc R . .
C43 C 0.8251(3) 1.24758(17) 0.3141(3) 0.0189(10) Uani 1 1 d . . .
H43 H 0.8583 1.2505 0.2702 0.023 Uiso 1 1 calc R . .
C42 C 0.8142(3) 1.20560(17) 0.3492(3) 0.0156(10) Uani 1 1 d . . .
H42 H 0.8402 1.1797 0.3283 0.019 Uiso 1 1 calc R . .
N41 N 0.7685(2) 1.19986(13) 0.4117(2) 0.0128(8) Uani 1 1 d . . .
C65 C 0.8920(3) 0.23235(17) 0.7710(3) 0.0184(10) Uani 1 1 d . . .
H65 H 0.8961 0.2017 0.7886 0.022 Uiso 1 1 calc R . .
C64 C 0.8464(3) 0.24278(18) 0.7072(3) 0.0201(10) Uani 1 1 d . . .
H64 H 0.8189 0.2193 0.6806 0.024 Uiso 1 1 calc R . .
C63 C 0.8409(3) 0.28762(18) 0.6824(3) 0.0195(10) Uani 1 1 d . . .
H63 H 0.8091 0.2955 0.6392 0.023 Uiso 1 1 calc R . .
C62 C 0.8831(3) 0.32094(18) 0.7223(3) 0.0159(10) Uani 1 1 d . . .
H62 H 0.8802 0.3517 0.7049 0.019 Uiso 1 1 calc R . .
N61 N 0.9277(2) 0.31102(13) 0.7843(2) 0.0134(8) Uani 1 1 d . . .
C66 C 0.9318(3) 0.26692(16) 0.8091(3) 0.0147(9) Uani 1 1 d . . .
C67 C 0.9819(3) 0.25946(16) 0.8787(3) 0.0153(9) Uani 1 1 d . . .
C68 C 0.9915(3) 0.21672(18) 0.9123(3) 0.0159(10) Uani 1 1 d . . .
H68 H 0.9674 0.1906 0.8901 0.019 Uiso 1 1 calc R . .
C69 C 1.0369(3) 0.21280(17) 0.9789(3) 0.0196(10) Uani 1 1 d . . .
H69 H 1.0443 0.1839 1.0030 0.024 Uiso 1 1 calc R . .
C70 C 1.0710(3) 0.25143(16) 1.0095(3) 0.0177(9) Uani 1 1 d . . .
H70 H 1.1016 0.2496 1.0554 0.021 Uiso 1 1 calc R . .
C71 C 1.0601(3) 0.29293(17) 0.9726(3) 0.0171(10) Uani 1 1 d . . .
H71 H 1.0842 0.3194 0.9936 0.021 Uiso 1 1 calc R . .
N72 N 1.0163(2) 0.29704(14) 0.9077(2) 0.0126(8) Uani 1 1 d . . .
C91 C 1.0514(3) 0.69977(17) 0.9517(3) 0.0158(10) Uani 1 1 d . . .
H91 H 1.0786 0.6744 0.9730 0.019 Uiso 1 1 calc R . .
C90 C 1.0591(3) 0.74166(19) 0.9872(3) 0.0219(11) Uani 1 1 d . . .
H90 H 1.0910 0.7451 1.0321 0.026 Uiso 1 1 calc R . .
C89 C 1.0199(3) 0.77863(18) 0.9567(3) 0.0222(11) Uani 1 1 d . . .
H89 H 1.0244 0.8078 0.9803 0.027 Uiso 1 1 calc R . .
C88 C 0.9740(3) 0.77283(18) 0.8915(3) 0.0194(10) Uani 1 1 d . . .
H88 H 0.9468 0.7980 0.8695 0.023 Uiso 1 1 calc R . .
C87 C 0.9682(3) 0.72930(16) 0.8581(3) 0.0149(9) Uani 1 1 d . . .
C86 C 0.9175(3) 0.71936(17) 0.7905(2) 0.0144(9) Uani 1 1 d . . .
C85 C 0.8734(3) 0.75297(17) 0.7534(3) 0.0165(10) Uani 1 1 d . . .
H85 H 0.8771 0.7840 0.7689 0.020 Uiso 1 1 calc R . .
C84 C 0.8235(3) 0.73985(18) 0.6929(3) 0.0219(11) Uani 1 1 d . . .
H84 H 0.7912 0.7617 0.6678 0.026 Uiso 1 1 calc R . .
C83 C 0.8220(3) 0.69473(17) 0.6703(3) 0.0194(10) Uani 1 1 d . . .
H83 H 0.7888 0.6851 0.6291 0.023 Uiso 1 1 calc R . .
C82 C 0.8693(3) 0.66350(18) 0.7080(3) 0.0180(10) Uani 1 1 d . . .
H82 H 0.8691 0.6326 0.6910 0.022 Uiso 1 1 calc R . .
N92 N 1.0072(2) 0.69325(13) 0.8882(2) 0.0124(8) Uani 1 1 d . . .
N81 N 0.9154(2) 0.67531(13) 0.7679(2) 0.0135(8) Uani 1 1 d . . .
Yb1 Yb 0.619893(13) 1.011860(8) 0.655173(12) 0.01087(5) Uani 1 1 d . . .
O11 O 0.6729(2) 1.07441(15) 0.7195(2) 0.0339(10) Uani 1 1 d . . .
H102 H 0.6702 1.0756 0.7679 0.051 Uiso 1 1 d . . .
H103 H 0.7211 1.0749 0.7102 0.051 Uiso 1 1 d . . .
O12 O 0.5179(2) 1.06263(11) 0.63607(18) 0.0192(7) Uani 1 1 d . . .
O13 O 0.5707(3) 1.00380(12) 0.5274(2) 0.0201(9) Uani 1 1 d . . .
O14 O 0.5554(2) 1.01867(11) 0.77549(17) 0.0163(7) Uani 1 1 d . . .
H106 H 0.5773 1.0170 0.8174 0.024 Uiso 1 1 d . . .
H107 H 0.5109 1.0078 0.7810 0.024 Uiso 1 1 d . . .
O15 O 0.52662(18) 0.95509(10) 0.66087(18) 0.0151(6) Uani 1 1 d . . .
O16 O 0.6929(3) 0.9753(2) 0.7497(2) 0.069(2) Uani 1 1 d . . .
Yb2 Yb 0.871437(13) 0.486963(8) 0.666047(11) 0.01043(5) Uani 1 1 d . . .
O21 O 0.9264(2) 0.42630(14) 0.5926(2) 0.0282(9) Uani 1 1 d . . .
O22 O 0.9392(2) 0.52704(15) 0.57443(19) 0.0281(9) Uani 1 1 d . . .
H111 H 0.9212 0.5382 0.5327 0.042 Uiso 1 1 d . . .
H112 H 0.9732 0.5470 0.5865 0.042 Uiso 1 1 d . . .
O23 O 0.80551(19) 0.47950(12) 0.54629(18) 0.0169(7) Uani 1 1 d . . .
H113 H 0.7621 0.4885 0.5315 0.025 Uiso 1 1 d . . .
H114 H 0.8209 0.4616 0.5117 0.025 Uiso 1 1 d . . .
O24 O 0.7740(2) 0.43555(11) 0.68706(17) 0.0178(7) Uani 1 1 d . . .
H115 H 0.7632 0.4169 0.6517 0.027 Uiso 1 1 d . . .
H116 H 0.7681 0.4224 0.7278 0.027 Uiso 1 1 d . . .
O25 O 0.8264(2) 0.49510(12) 0.7946(2) 0.0180(8) Uani 1 1 d . . .
H117 H 0.7804 0.4964 0.8100 0.027 Uiso 1 1 d . . .
H118 H 0.8532 0.4995 0.8331 0.027 Uiso 1 1 d . . .
O26 O 0.77777(18) 0.54431(11) 0.66403(18) 0.0155(6) Uani 1 1 d . . .
H105 H 0.7766 0.5646 0.6287 0.023 Uiso 1 1 d . . .
H104 H 0.7793 0.5617 0.7043 0.023 Uiso 1 1 d . . .
K1 K 1.11747(8) 0.49161(4) 0.67658(7) 0.0247(3) Uani 1 1 d . . .
K2 K 0.36792(8) 0.99824(4) 0.64710(8) 0.0250(3) Uani 1 1 d . . .
O101 O 0.4999(2) 0.10330(12) 0.49727(19) 0.0224(7) Uani 1 1 d . . .
H120 H 0.4596 0.0928 0.4761 0.034 Uiso 1 1 d . . .
H121 H 0.5351 0.0965 0.4652 0.034 Uiso 1 1 d . . .
O102 O 0.4885(2) 0.13166(12) 0.73730(18) 0.0193(7) Uani 1 1 d . . .
H122 H 0.4504 0.1424 0.7116 0.029 Uiso 1 1 d . . .
H123 H 0.4680 0.1262 0.7805 0.029 Uiso 1 1 d . . .
O103 O 0.3292(2) 0.91017(13) 0.7008(2) 0.0253(8) Uani 1 1 d . . .
H109 H 0.3422 0.9056 0.7471 0.038 Uiso 1 1 d . . .
H108 H 0.3535 0.8907 0.6758 0.038 Uiso 1 1 d . . .
O104 O 1.23915(19) 0.63540(11) 0.59265(19) 0.0176(7) Uani 1 1 d . . .
O105 O 0.7467(2) 0.39750(13) 0.8282(2) 0.0236(8) Uani 1 1 d . . .
H144 H 0.7058 0.4079 0.8497 0.035 Uiso 1 1 d . . .
H126 H 0.7781 0.3955 0.8652 0.035 Uiso 1 1 d . . .
O106 O 1.1695(3) 0.49630(11) 0.8297(2) 0.0199(8) Uani 1 1 d . . .
H127 H 1.1530 0.5183 0.8563 0.030 Uiso 1 1 d . . .
H128 H 1.1563 0.4734 0.8564 0.030 Uiso 1 1 d . . .
O107 O 0.9470(3) 0.49399(12) 0.9091(2) 0.0227(9) Uani 1 1 d . . .
H129 H 0.9715 0.4703 0.8966 0.034 Uiso 1 1 d . . .
H130 H 0.9766 0.5152 0.8967 0.034 Uiso 1 1 d . . .
O108 O 0.7476(2) 0.59252(12) 0.7929(2) 0.0229(8) Uani 1 1 d . . .
O109 O 0.7828(2) 0.60653(12) 0.54885(19) 0.0228(7) Uani 1 1 d . . .
H132 H 0.7441 0.6065 0.5185 0.034 Uiso 1 1 d . . .
H133 H 0.8195 0.5989 0.5183 0.034 Uiso 1 1 d . . .
O110 O 1.1631(2) 0.48540(13) 0.5186(2) 0.0226(8) Uani 1 1 d . . .
H145 H 1.1262 0.4984 0.4965 0.034 Uiso 1 1 d . . .
H134 H 1.1638 0.4584 0.5038 0.034 Uiso 1 1 d . . .
O111 O 1.0807(2) 0.40354(13) 0.6116(2) 0.0271(8) Uani 1 1 d . . .
O112 O 1.0748(2) 0.57141(13) 0.6004(2) 0.0239(8) Uani 1 1 d . . .
O113 O 0.4162(3) 0.99753(12) 0.4916(2) 0.0214(9) Uani 1 1 d . . .
O114 O 0.4100(2) 0.98694(14) 0.8055(2) 0.0270(8) Uani 1 1 d . . .
O115 O 0.7012(3) 0.99261(15) 0.4152(3) 0.0382(12) Uani 1 1 d . . .
H146 H 0.7211 1.0125 0.3863 0.057 Uiso 1 1 d . . .
H139 H 0.7381 0.9734 0.4188 0.057 Uiso 1 1 d . . .
O116 O 0.5383(2) 0.89511(12) 0.77936(19) 0.0225(7) Uani 1 1 d . . .
O117 O 0.4995(2) 0.90769(13) 0.5318(2) 0.0253(8) Uani 1 1 d . . .
H140 H 0.5234 0.9044 0.4905 0.038 Uiso 1 1 d . . .
H141 H 0.4674 0.8864 0.5348 0.038 Uiso 1 1 d . . .
O118 O 0.3205(2) 1.07536(14) 0.7359(2) 0.0298(9) Uani 1 1 d . . .
H142 H 0.3316 1.0986 0.7076 0.045 Uiso 1 1 d . . .
H143 H 0.2742 1.0831 0.7505 0.045 Uiso 1 1 d . . .

loop_
_atom_site_aniso_label
_atom_site_aniso_U_11
_atom_site_aniso_U_22
_atom_site_aniso_U_33
_atom_site_aniso_U_23
_atom_site_aniso_U_13
_atom_site_aniso_U_12
Ru1 0.01078(17) 0.01156(16) 0.00973(14) -0.00089(11) -0.00004(12) 0.00063(12)
Ru2 0.01170(17) 0.01035(15) 0.00910(14) 0.00035(11) 0.00097(12) -0.00012(12)
Ru4 0.01096(17) 0.01084(16) 0.00882(14) 0.00006(11) -0.00084(12) -0.00054(12)
Ru3 0.01085(17) 0.01148(16) 0.00987(14) 0.00064(11) -0.00056(12) 0.00015(12)
N16 0.018(2) 0.022(2) 0.019(2) 0.0026(16) 0.0028(17) -0.0001(17)
N15 0.022(2) 0.025(2) 0.0138(19) 0.0024(16) 0.0017(17) 0.0045(18)
C16 0.015(3) 0.013(2) 0.015(2) 0.0003(17) -0.0034(18) 0.0005(18)
N14 0.018(2) 0.017(2) 0.017(2) 0.0001(15) 0.0043(16) -0.0025(16)
C15 0.018(3) 0.016(2) 0.012(2) -0.0029(17) 0.0038(18) 0.0014(19)
C14 0.018(3) 0.010(2) 0.015(2) -0.0015(16) -0.0074(18) -0.0013(18)
N13 0.024(2) 0.018(2) 0.0133(18) -0.0003(15) -0.0013(15) -0.0078(17)
C13 0.012(3) 0.020(3) 0.013(2) 0.0071(18) 0.0005(17) -0.0028(19)
N12 0.019(2) 0.023(2) 0.015(2) -0.0009(16) -0.0012(17) -0.0006(17)
C12 0.015(3) 0.015(2) 0.015(2) -0.0018(17) -0.0032(18) -0.0006(18)
N11 0.024(2) 0.025(2) 0.0157(19) -0.0008(16) -0.0020(17) -0.0078(18)
C11 0.016(3) 0.019(3) 0.012(2) 0.0062(18) 0.0032(17) 0.0004(19)
N10 0.018(2) 0.021(2) 0.019(2) -0.0007(16) 0.0039(17) 0.0009(17)
C10 0.016(3) 0.011(2) 0.016(2) 0.0005(17) -0.0042(19) 0.0005(17)
N9 0.027(3) 0.014(2) 0.0127(18) 0.0000(15) -0.0027(15) 0.0074(17)
C9 0.013(2) 0.017(2) 0.0114(19) -0.0073(17) 0.0024(16) 0.0028(18)
N8 0.019(2) 0.019(2) 0.023(2) 0.0009(16) 0.0023(18) -0.0012(17)
C8 0.011(2) 0.014(2) 0.013(2) -0.0006(16) 0.0032(17) 0.0001(17)
N7 0.019(2) 0.023(2) 0.017(2) -0.0031(16) -0.0002(17) 0.0003(17)
C7 0.013(3) 0.011(2) 0.013(2) 0.0015(16) 0.0030(17) 0.0021(17)
N6 0.025(3) 0.025(2) 0.017(2) -0.0031(17) -0.0010(17) 0.0095(18)
C6 0.017(3) 0.013(2) 0.012(2) 0.0003(17) -0.0005(17) 0.0011(19)
N5 0.020(2) 0.014(2) 0.0153(19) -0.0020(15) 0.0048(15) -0.0039(17)
C5 0.015(2) 0.015(2) 0.012(2) -0.0060(17) 0.0007(16) 0.0008(18)
N4 0.024(2) 0.020(2) 0.017(2) 0.0003(15) -0.0013(16) 0.0017(17)
C4 0.012(2) 0.013(2) 0.018(2) -0.0012(17) 0.0002(18) 0.0012(18)
N3 0.020(2) 0.026(2) 0.018(2) -0.0005(16) -0.0026(18) -0.0014(18)
C3 0.014(3) 0.013(2) 0.013(2) -0.0016(16) 0.0010(18) -0.0018(18)
N2 0.020(2) 0.029(2) 0.0143(19) -0.0008(16) -0.0009(16) -0.0066(19)
C2 0.012(2) 0.015(2) 0.013(2) -0.0016(17) -0.0007(17) 0.0010(18)
N1 0.019(2) 0.008(2) 0.0187(19) -0.0017(14) 0.0004(15) 0.0032(16)
C1 0.013(3) 0.016(2) 0.012(2) 0.0043(17) -0.0014(16) 0.0009(18)
C26 0.008(2) 0.017(2) 0.019(2) -0.0002(17) -0.0046(17) 0.0012(17)
C25 0.019(3) 0.017(3) 0.025(2) -0.0045(19) -0.0004(19) 0.0002(19)
C24 0.024(3) 0.018(2) 0.028(3) -0.011(2) -0.002(2) 0.002(2)
C23 0.016(3) 0.026(3) 0.020(2) -0.0075(19) 0.0004(19) 0.0063(19)
C22 0.014(3) 0.019(2) 0.014(2) -0.0013(17) -0.0040(18) -0.0009(18)
N21 0.014(2) 0.016(2) 0.0117(16) -0.0029(14) -0.0037(14) 0.0047(15)
N32 0.014(2) 0.013(2) 0.0148(19) 0.0015(14) -0.0011(14) 0.0016(15)
C31 0.016(3) 0.018(3) 0.019(2) 0.0006(18) 0.0033(18) 0.0040(18)
C30 0.019(3) 0.023(3) 0.021(2) 0.0033(19) 0.0055(19) 0.0019(18)
C29 0.018(3) 0.023(3) 0.026(2) 0.008(2) -0.0021(19) -0.0023(19)
C28 0.019(3) 0.015(2) 0.022(2) 0.0004(18) -0.0013(19) -0.0023(19)
C27 0.014(2) 0.017(2) 0.015(2) -0.0012(17) -0.0065(17) 0.0042(18)
N52 0.010(2) 0.0111(19) 0.0134(17) -0.0011(14) 0.0011(14) -0.0015(14)
C51 0.016(3) 0.015(3) 0.017(2) 0.0016(18) -0.0015(18) -0.0029(18)
C50 0.016(3) 0.024(3) 0.014(2) -0.0022(17) -0.0012(17) -0.0038(19)
C49 0.015(3) 0.021(3) 0.018(2) -0.0075(18) 0.0010(18) 0.0015(19)
C48 0.019(3) 0.016(2) 0.017(2) -0.0006(18) 0.0034(18) -0.0035(19)
C47 0.012(2) 0.011(2) 0.015(2) 0.0003(16) -0.0026(18) -0.0016(16)
C46 0.010(2) 0.018(2) 0.0096(19) -0.0003(16) -0.0016(16) -0.0039(18)
C45 0.017(3) 0.015(2) 0.020(2) -0.0017(19) -0.0008(19) -0.0004(19)
C44 0.020(3) 0.017(2) 0.018(2) 0.0067(18) -0.0019(19) -0.0059(19)
C43 0.018(3) 0.019(2) 0.020(2) 0.0041(18) 0.0028(18) -0.0041(19)
C42 0.014(2) 0.018(2) 0.015(2) 0.0015(17) 0.0055(17) -0.0024(18)
N41 0.015(2) 0.0100(18) 0.0133(17) -0.0013(14) -0.0023(16) -0.0014(14)
C65 0.016(3) 0.016(2) 0.024(2) -0.0019(18) 0.0028(19) -0.0010(19)
C64 0.018(3) 0.021(3) 0.021(2) -0.0082(19) 0.0008(19) 0.001(2)
C63 0.015(3) 0.028(3) 0.015(2) -0.0063(18) -0.0044(17) 0.002(2)
C62 0.016(3) 0.019(3) 0.012(2) 0.0011(18) -0.0019(17) 0.0020(18)
N61 0.013(2) 0.013(2) 0.0138(18) -0.0024(14) 0.0012(14) 0.0012(15)
C66 0.012(2) 0.018(2) 0.014(2) 0.0023(17) 0.0025(17) 0.0015(18)
C67 0.013(2) 0.017(2) 0.016(2) -0.0020(17) 0.0016(18) 0.0002(18)
C68 0.015(3) 0.015(2) 0.017(2) 0.0018(17) 0.0024(19) 0.0030(18)
C69 0.017(3) 0.019(2) 0.023(2) 0.0060(19) 0.0038(19) 0.0010(19)
C70 0.016(2) 0.023(2) 0.015(2) 0.0046(19) -0.0020(18) 0.0005(19)
C71 0.018(3) 0.020(2) 0.014(2) -0.0016(18) -0.0005(18) -0.0003(19)
N72 0.012(2) 0.014(2) 0.0116(17) 0.0019(14) -0.0005(15) 0.0012(16)
C91 0.011(2) 0.020(2) 0.017(2) 0.0002(17) -0.0016(17) -0.0003(18)
C90 0.017(3) 0.030(3) 0.019(2) -0.0053(19) -0.0017(17) -0.005(2)
C89 0.024(3) 0.019(3) 0.023(2) -0.0093(19) 0.002(2) -0.006(2)
C88 0.013(3) 0.021(3) 0.024(2) -0.0034(19) 0.0013(19) -0.0001(19)
C87 0.012(2) 0.017(2) 0.016(2) -0.0012(17) 0.0037(17) -0.0010(17)
C86 0.010(2) 0.020(2) 0.013(2) 0.0009(16) 0.0031(16) -0.0018(18)
C85 0.018(3) 0.014(2) 0.018(2) 0.0019(17) 0.0019(17) 0.0005(19)
C84 0.017(3) 0.028(3) 0.020(2) 0.0069(19) -0.0013(18) 0.002(2)
C83 0.017(2) 0.024(3) 0.018(2) 0.0055(19) -0.0047(17) -0.0035(18)
C82 0.021(3) 0.018(3) 0.014(2) 0.0026(18) -0.0018(18) -0.0058(19)
N92 0.009(2) 0.015(2) 0.0129(17) -0.0018(14) 0.0006(14) -0.0010(14)
N81 0.011(2) 0.016(2) 0.0135(17) 0.0031(15) -0.0004(14) -0.0020(15)
Yb1 0.00946(12) 0.01438(11) 0.00878(11) -0.00071(9) 0.00010(8) -0.00006(9)
O11 0.034(2) 0.050(3) 0.0169(16) -0.0163(16) 0.0083(15) -0.0255(19)
O12 0.0203(18) 0.0217(18) 0.0158(15) -0.0015(12) -0.0016(12) 0.0069(14)
O13 0.019(2) 0.032(2) 0.0091(16) -0.0033(12) 0.0007(13) 0.0006(14)
O14 0.0183(18) 0.0211(19) 0.0096(14) -0.0016(12) 0.0011(12) -0.0059(13)
O15 0.0144(15) 0.0153(15) 0.0156(14) -0.0025(12) 0.0009(12) -0.0023(12)
O16 0.079(4) 0.115(5) 0.0138(18) -0.010(2) -0.014(2) 0.080(4)
Yb2 0.00942(12) 0.01392(11) 0.00793(11) -0.00018(9) -0.00034(8) 0.00016(9)
O21 0.032(2) 0.035(2) 0.0168(16) -0.0088(14) -0.0043(14) 0.0157(17)
O22 0.024(2) 0.045(2) 0.0148(17) 0.0088(15) -0.0040(13) -0.0191(17)
O23 0.0148(18) 0.0240(19) 0.0120(14) -0.0040(12) -0.0008(12) 0.0048(14)
O24 0.0216(18) 0.0201(18) 0.0116(14) -0.0003(12) 0.0020(12) -0.0118(14)
O25 0.010(2) 0.034(2) 0.0106(16) -0.0015(12) 0.0028(13) 0.0007(13)
O26 0.0145(16) 0.0184(16) 0.0137(14) 0.0009(12) -0.0020(12) 0.0043(12)
K1 0.0235(7) 0.0334(6) 0.0173(6) -0.0002(4) -0.0006(4) 0.0032(5)
K2 0.0231(7) 0.0322(7) 0.0197(6) -0.0015(4) 0.0017(4) 0.0031(4)
O101 0.0225(19) 0.0262(19) 0.0184(16) 0.0027(14) -0.0010(13) -0.0017(14)
O102 0.0184(19) 0.0253(18) 0.0141(15) 0.0005(12) -0.0008(12) 0.0017(14)
O103 0.025(2) 0.032(2) 0.0183(16) -0.0029(14) -0.0030(14) 0.0099(16)
O104 0.0174(18) 0.0182(17) 0.0172(15) 0.0006(12) -0.0025(13) -0.0008(13)
O105 0.0179(19) 0.031(2) 0.0220(17) 0.0029(14) -0.0025(14) -0.0017(14)
O106 0.020(2) 0.0172(19) 0.0221(19) -0.0013(13) 0.0049(16) -0.0011(13)
O107 0.021(2) 0.026(2) 0.0220(19) -0.0007(14) 0.0025(15) 0.0002(14)
O108 0.024(2) 0.0210(19) 0.0234(18) -0.0032(14) 0.0008(14) 0.0030(14)
O109 0.0195(18) 0.031(2) 0.0182(16) -0.0001(14) -0.0014(13) 0.0020(15)
O110 0.023(2) 0.0216(19) 0.0232(18) -0.0036(14) -0.0083(14) 0.0028(15)
O111 0.029(2) 0.032(2) 0.0200(17) 0.0055(14) 0.0053(14) 0.0070(16)
O112 0.022(2) 0.029(2) 0.0209(18) -0.0009(14) 0.0037(13) -0.0108(15)
O113 0.023(3) 0.023(2) 0.0191(19) -0.0027(13) -0.0019(16) 0.0008(14)
O114 0.023(2) 0.030(2) 0.0280(19) -0.0019(16) 0.0007(15) -0.0043(16)
O115 0.059(4) 0.031(2) 0.024(2) -0.0041(16) -0.020(2) 0.015(2)
O116 0.0247(19) 0.0268(19) 0.0159(15) 0.0006(13) 0.0013(13) 0.0014(15)
O117 0.026(2) 0.029(2) 0.0217(17) -0.0058(14) 0.0041(14) -0.0094(15)
O118 0.028(2) 0.031(2) 0.030(2) 0.0041(15) -0.0024(15) -0.0038(17)

loop_
_atom_type_symbol
_atom_type_description
_atom_type_scat_dispersion_real
_atom_type_scat_dispersion_imag
_atom_type_scat_source
C C 0.0181 0.0091 'International Tables Vol C Tables 4.2.6.8 and 6.1.1.4'
H H 0.0000 0.0000 'International Tables Vol C Tables 4.2.6.8 and 6.1.1.4'
N N 0.0311 0.0180 'International Tables Vol C Tables 4.2.6.8 and 6.1.1.4'
O O 0.0492 0.0322 'International Tables Vol C Tables 4.2.6.8 and 6.1.1.4'
Ru Ru 0.0552 3.2960 'International Tables Vol C Tables 4.2.6.8 and 6.1.1.4'
Yb Yb -7.2108 4.4329 'International Tables Vol C Tables 4.2.6.8 and 6.1.1.4'
K K 0.3868 1.0657 'International Tables Vol C Tables 4.2.6.8 and 6.1.1.4'

loop_
_geom_angle_atom_site_label_1
_geom_angle_atom_site_label_2
_geom_angle_atom_site_label_3
_geom_angle
_geom_angle_site_symmetry_1
_geom_angle_site_symmetry_3
_geom_angle_publ_flag
C1 Ru1 C2 89.10(19) . . ?
C1 Ru1 C3 90.86(19) . . ?
C2 Ru1 C3 90.53(19) . . ?
C1 Ru1 C4 87.27(19) . . ?
C2 Ru1 C4 90.76(19) . . ?
C3 Ru1 C4 177.72(18) . . ?
C1 Ru1 N21 173.34(18) . . ?
C2 Ru1 N21 97.54(17) . . ?
C3 Ru1 N21 88.68(17) . . ?
C4 Ru1 N21 93.02(17) . . ?
C1 Ru1 N32 96.10(17) . . ?
C2 Ru1 N32 174.24(18) . . ?
C3 Ru1 N32 91.86(17) . . ?
C4 Ru1 N32 87.04(17) . . ?
N21 Ru1 N32 77.28(16) . . ?
C6 Ru2 C5 87.76(19) . . ?
C6 Ru2 C7 91.05(19) . . ?
C5 Ru2 C7 89.72(19) . . ?
C6 Ru2 C8 88.52(19) . . ?
C5 Ru2 C8 88.79(19) . . ?
C7 Ru2 C8 178.47(18) . . ?
C6 Ru2 N52 175.00(18) . . ?
C5 Ru2 N52 96.27(17) . . ?
C7 Ru2 N52 91.93(17) . . ?
C8 Ru2 N52 88.60(16) . . ?
C6 Ru2 N41 98.47(17) . . ?
C5 Ru2 N41 173.71(17) . . ?
C7 Ru2 N41 91.06(16) . . ?
C8 Ru2 N41 90.45(16) . . ?
N52 Ru2 N41 77.47(15) . . ?
C15 Ru4 C13 88.60(19) . . ?
C15 Ru4 C16 90.3(2) . . ?
C13 Ru4 C16 91.71(19) . . ?
C15 Ru4 C14 91.55(19) . . ?
C13 Ru4 C14 87.32(18) . . ?
C16 Ru4 C14 177.87(19) . . ?
C15 Ru4 N81 175.18(18) . . ?
C13 Ru4 N81 96.06(18) . . ?
C16 Ru4 N81 90.78(17) . . ?
C14 Ru4 N81 87.45(17) . . ?
C15 Ru4 N92 98.12(18) . . ?
C13 Ru4 N92 173.27(18) . . ?
C16 Ru4 N92 88.56(17) . . ?
C14 Ru4 N92 92.18(16) . . ?
N81 Ru4 N92 77.21(15) . . ?
C9 Ru3 C11 87.5(2) . . ?
C9 Ru3 C12 90.30(19) . . ?
C11 Ru3 C12 88.99(19) . . ?
C9 Ru3 C10 87.87(18) . . ?
C11 Ru3 C10 89.16(19) . . ?
C12 Ru3 C10 177.5(2) . . ?
C9 Ru3 N61 96.59(17) . . ?
C11 Ru3 N61 175.71(18) . . ?
C12 Ru3 N61 92.26(17) . . ?
C10 Ru3 N61 89.70(17) . . ?
C9 Ru3 N72 173.33(18) . . ?
C11 Ru3 N72 99.16(17) . . ?
C12 Ru3 N72 90.19(18) . . ?
C10 Ru3 N72 91.83(17) . . ?
N61 Ru3 N72 76.74(15) . . ?
N16 C16 Ru4 178.8(5) . . ?
N15 C15 Ru4 179.5(5) . . ?
N14 C14 Ru4 175.5(4) . . ?
C13 N13 Yb2 158.7(4) . . ?
C13 N13 K1 108.7(4) . . ?
Yb2 N13 K1 92.48(13) . . ?
N13 C13 Ru4 178.5(4) . . ?
N12 C12 Ru3 178.2(5) . . ?
N11 C11 Ru3 176.2(5) . . ?
N10 C10 Ru3 175.8(4) . . ?
C9 N9 Yb2 151.7(4) . . ?
C9 N9 K1 111.3(4) . . ?
Yb2 N9 K1 96.19(14) . . ?
N9 C9 Ru3 179.4(5) . . ?
N8 C8 Ru2 176.6(4) . . ?
N7 C7 Ru2 178.0(4) . . ?
N6 C6 Ru2 177.9(4) . . ?
C5 N5 Yb1 151.8(4) . . ?
C5 N5 K2 111.0(4) . 3_575 ?
Yb1 N5 K2 94.49(13) . 3_575 ?
N5 C5 Ru2 177.9(4) . . ?
N4 C4 Ru1 175.1(4) . . ?
N3 C3 Ru1 179.6(5) . . ?
N2 C2 Ru1 178.0(4) . . ?
C1 N1 Yb1 160.0(4) . . ?
C1 N1 K2 105.3(4) . 3_575 ?
Yb1 N1 K2 94.35(12) . 3_575 ?
N1 C1 Ru1 178.0(4) . . ?
N21 C26 C25 121.0(5) . . ?
N21 C26 C27 115.0(4) . . ?
C25 C26 C27 123.9(5) . . ?
C26 C25 C24 120.1(5) . . ?
C23 C24 C25 118.8(5) . . ?
C24 C23 C22 118.8(5) . . ?
N21 C22 C23 123.0(5) . . ?
C22 N21 C26 118.3(4) . . ?
C22 N21 Ru1 125.9(3) . . ?
C26 N21 Ru1 115.8(3) . . ?
C31 N32 C27 118.8(4) . . ?
C31 N32 Ru1 125.5(3) . . ?
C27 N32 Ru1 115.6(3) . . ?
N32 C31 C30 122.9(5) . . ?
C29 C30 C31 118.4(5) . . ?
C28 C29 C30 118.9(5) . . ?
C29 C28 C27 120.5(5) . . ?
N32 C27 C28 120.5(5) . . ?
N32 C27 C26 116.0(4) . . ?
C28 C27 C26 123.5(4) . . ?
C51 N52 C47 118.1(4) . . ?
C51 N52 Ru2 126.2(3) . . ?
C47 N52 Ru2 115.6(3) . . ?
N52 C51 C50 123.4(5) . . ?
C51 C50 C49 118.8(5) . . ?
C50 C49 C48 119.5(5) . . ?
C49 C48 C47 118.6(5) . . ?
N52 C47 C48 121.6(4) . . ?
N52 C47 C46 115.9(4) . . ?
C48 C47 C46 122.5(4) . . ?
N41 C46 C45 121.2(4) . . ?
N41 C46 C47 115.3(4) . . ?
C45 C46 C47 123.5(5) . . ?
C44 C45 C46 119.9(5) . . ?
C45 C44 C43 118.6(4) . . ?
C42 C43 C44 119.1(5) . . ?
N41 C42 C43 122.7(5) . . ?
C42 N41 C46 118.6(4) . . ?
C42 N41 Ru2 125.8(3) . . ?
C46 N41 Ru2 115.6(3) . . ?
C64 C65 C66 119.5(5) . . ?
C65 C64 C63 119.5(5) . . ?
C64 C63 C62 118.5(5) . . ?
N61 C62 C63 122.3(5) . . ?
C62 N61 C66 118.8(4) . . ?
C62 N61 Ru3 124.9(3) . . ?
C66 N61 Ru3 116.3(3) . . ?
N61 C66 C65 121.3(4) . . ?
N61 C66 C67 114.8(4) . . ?
C65 C66 C67 123.9(4) . . ?
N72 C67 C68 122.2(5) . . ?
N72 C67 C66 115.5(4) . . ?
C68 C67 C66 122.3(5) . . ?
C67 C68 C69 118.9(5) . . ?
C70 C69 C68 119.0(5) . . ?
C69 C70 C71 119.3(5) . . ?
N72 C71 C70 122.1(5) . . ?
C67 N72 C71 118.5(4) . . ?
C67 N72 Ru3 116.5(3) . . ?
C71 N72 Ru3 125.0(3) . . ?
N92 C91 C90 122.7(5) . . ?
C91 C90 C89 118.9(5) . . ?
C90 C89 C88 119.4(5) . . ?
C89 C88 C87 119.0(5) . . ?
N92 C87 C88 121.2(4) . . ?
N92 C87 C86 116.0(4) . . ?
C88 C87 C86 122.8(5) . . ?
N81 C86 C85 121.9(4) . . ?
N81 C86 C87 115.5(4) . . ?
C85 C86 C87 122.6(4) . . ?
C86 C85 C84 118.5(5) . . ?
C83 C84 C85 118.9(5) . . ?
C84 C83 C82 119.4(5) . . ?
N81 C82 C83 122.3(5) . . ?
C91 N92 C87 118.7(4) . . ?
C91 N92 Ru4 126.0(3) . . ?
C87 N92 Ru4 115.3(3) . . ?
C82 N81 C86 118.9(4) . . ?
C82 N81 Ru4 125.2(3) . . ?
C86 N81 Ru4 116.0(3) . . ?
O15 Yb1 O16 90.8(2) . . ?
O15 Yb1 O12 86.72(12) . . ?
O16 Yb1 O12 143.58(13) . . ?
O15 Yb1 O11 144.92(12) . . ?
O16 Yb1 O11 79.5(2) . . ?
O12 Yb1 O11 81.88(14) . . ?
O15 Yb1 O14 72.36(11) . . ?
O16 Yb1 O14 71.26(14) . . ?
O12 Yb1 O14 73.39(12) . . ?
O11 Yb1 O14 72.60(12) . . ?
O15 Yb1 O13 73.71(13) . . ?
O16 Yb1 O13 143.03(16) . . ?
O12 Yb1 O13 70.29(12) . . ?
O11 Yb1 O13 131.30(14) . . ?
O14 Yb1 O13 130.94(14) . . ?
O15 Yb1 N1 83.11(13) . . ?
O16 Yb1 N1 69.90(15) . . ?
O12 Yb1 N1 145.25(13) . . ?
O11 Yb1 N1 123.39(15) . . ?
O14 Yb1 N1 133.24(13) . . ?
O13 Yb1 N1 74.96(14) . . ?
O15 Yb1 N5 145.12(12) . . ?
O16 Yb1 N5 107.6(2) . . ?
O12 Yb1 N5 94.48(14) . . ?
O11 Yb1 N5 69.18(13) . . ?
O14 Yb1 N5 141.17(12) . . ?
O13 Yb1 N5 73.97(14) . . ?
N1 Yb1 N5 76.19(15) . . ?
O15 Yb1 K2 130.02(8) . 3_575 ?
O16 Yb1 K2 56.65(16) . 3_575 ?
O12 Yb1 K2 142.42(9) . 3_575 ?
O11 Yb1 K2 71.27(11) . 3_575 ?
O14 Yb1 K2 120.27(8) . 3_575 ?
O13 Yb1 K2 108.63(11) . 3_575 ?
N1 Yb1 K2 52.12(11) . 3_575 ?
N5 Yb1 K2 51.88(11) . 3_575 ?
O15 Yb1 K2 40.99(8) . . ?
O16 Yb1 K2 121.30(18) . . ?
O12 Yb1 K2 45.79(9) . . ?
O11 Yb1 K2 118.53(11) . . ?
O14 Yb1 K2 64.33(8) . . ?
O13 Yb1 K2 66.76(11) . . ?
N1 Yb1 K2 118.03(11) . . ?
N5 Yb1 K2 131.10(11) . . ?
K2 Yb1 K2 170.063(15) 3_575 . ?
Yb1 O12 K2 102.86(12) . . ?
Yb1 O15 K2 108.82(11) . . ?
O24 Yb2 O22 145.41(12) . . ?
O24 Yb2 O26 88.31(12) . . ?
O22 Yb2 O26 88.39(14) . . ?
O24 Yb2 O25 71.13(12) . . ?
O22 Yb2 O25 139.74(14) . . ?
O26 Yb2 O25 73.32(12) . . ?
O24 Yb2 O23 73.98(12) . . ?
O22 Yb2 O23 72.04(12) . . ?
O26 Yb2 O23 73.83(11) . . ?
O25 Yb2 O23 132.07(13) . . ?
O24 Yb2 N9 91.11(14) . . ?
O22 Yb2 N9 109.41(15) . . ?
O26 Yb2 N9 147.45(13) . . ?
O25 Yb2 N9 75.73(14) . . ?
O23 Yb2 N9 136.84(13) . . ?
O24 Yb2 O21 83.26(13) . . ?
O22 Yb2 O21 79.34(15) . . ?
O26 Yb2 O21 143.82(12) . . ?
O25 Yb2 O21 134.89(13) . . ?
O23 Yb2 O21 70.01(12) . . ?
N9 Yb2 O21 68.11(13) . . ?
O24 Yb2 N13 142.73(12) . . ?
O22 Yb2 N13 70.88(14) . . ?
O26 Yb2 N13 83.90(14) . . ?
O25 Yb2 N13 71.72(14) . . ?
O23 Yb2 N13 136.89(13) . . ?
N9 Yb2 N13 77.05(16) . . ?
O21 Yb2 N13 122.53(15) . . ?
O24 Yb2 K1 138.40(9) . . ?
O22 Yb2 K1 60.21(10) . . ?
O26 Yb2 K1 131.95(8) . . ?
O25 Yb2 K1 106.58(11) . . ?
O23 Yb2 K1 121.33(8) . . ?
N9 Yb2 K1 50.18(12) . . ?
O21 Yb2 K1 69.48(10) . . ?
N13 Yb2 K1 53.12(11) . . ?
O24 Yb2 K1 50.28(9) . 3_465 ?
O22 Yb2 K1 117.39(10) . 3_465 ?
O26 Yb2 K1 38.15(8) . 3_465 ?
O25 Yb2 K1 67.76(10) . 3_465 ?
O23 Yb2 K1 64.78(8) . 3_465 ?
N9 Yb2 K1 133.16(11) . 3_465 ?
O21 Yb2 K1 121.43(10) . 3_465 ?
N13 Yb2 K1 115.84(11) . 3_465 ?
K1 Yb2 K1 168.890(16) . 3_465 ?
Yb2 O26 K1 112.77(12) . 3_465 ?
O112 K1 O106 119.27(11) . . ?
O112 K1 O110 71.08(11) . . ?
O106 K1 O110 145.13(13) . . ?
O112 K1 O111 120.84(11) . . ?
O106 K1 O111 118.79(11) . . ?
O110 K1 O111 68.38(11) . . ?
O112 K1 O26 120.75(11) . 3_565 ?
O106 K1 O26 77.69(11) . 3_565 ?
O110 K1 O26 69.45(10) . 3_565 ?
O111 K1 O26 81.82(10) . 3_565 ?
O112 K1 N9 107.78(11) . . ?
O106 K1 N9 88.34(12) . . ?
O110 K1 N9 121.77(11) . . ?
O111 K1 N9 63.72(11) . . ?
O26 K1 N9 130.30(10) 3_565 . ?
O112 K1 N13 61.52(10) . . ?
O106 K1 N13 89.90(12) . . ?
O110 K1 N13 121.48(11) . . ?
O111 K1 N13 108.61(11) . . ?
O26 K1 N13 166.75(10) 3_565 . ?
N9 K1 N13 52.73(10) . . ?
O112 K1 Yb2 75.10(8) . . ?
O106 K1 Yb2 111.30(10) . . ?
O110 K1 Yb2 103.52(8) . . ?
O111 K1 Yb2 74.67(8) . . ?
O26 K1 Yb2 156.33(7) 3_565 . ?
N9 K1 Yb2 33.63(7) . . ?
N13 K1 Yb2 34.40(7) . . ?
O112 K1 Yb2 97.04(8) . 3_565 ?
O106 K1 Yb2 73.36(10) . 3_565 ?
O110 K1 Yb2 72.28(8) . 3_565 ?
O111 K1 Yb2 109.17(8) . 3_565 ?
O26 K1 Yb2 29.08(6) 3_565 3_565 ?
N9 K1 Yb2 154.28(8) . 3_565 ?
N13 K1 Yb2 142.19(8) . 3_565 ?
Yb2 K1 Yb2 172.05(3) . 3_565 ?
O113 K2 O103 112.07(11) . . ?
O113 K2 O114 147.17(13) . . ?
O103 K2 O114 68.83(11) . . ?
O113 K2 O118 127.10(11) . . ?
O103 K2 O118 118.88(11) . . ?
O114 K2 O118 69.57(12) . . ?
O113 K2 O15 78.68(12) . . ?
O103 K2 O15 78.71(10) . . ?
O114 K2 O15 69.21(11) . . ?
O118 K2 O15 123.35(11) . . ?
O113 K2 O12 73.09(11) . . ?
O103 K2 O12 138.48(11) . . ?
O114 K2 O12 85.43(10) . . ?
O118 K2 O12 78.16(11) . . ?
O15 K2 O12 61.50(8) . . ?
O113 K2 N5 83.01(12) . 3_475 ?
O103 K2 N5 62.12(10) . 3_475 ?
O114 K2 N5 121.32(11) . 3_475 ?
O118 K2 N5 108.30(12) . 3_475 ?
O15 K2 N5 125.89(10) . 3_475 ?
O12 K2 N5 153.22(10) . 3_475 ?
O113 K2 N1 91.39(12) . 3_475 ?
O103 K2 N1 105.00(11) . 3_475 ?
O114 K2 N1 120.69(12) . 3_475 ?
O118 K2 N1 63.30(11) . 3_475 ?
O15 K2 N1 170.06(10) . 3_475 ?
O12 K2 N1 116.22(9) . 3_475 ?
N5 K2 N1 51.32(10) 3_475 3_475 ?
O113 K2 Yb1 109.02(10) . 3_475 ?
O103 K2 Yb1 71.99(8) . 3_475 ?
O114 K2 Yb1 102.42(9) . 3_475 ?
O118 K2 Yb1 75.63(9) . 3_475 ?
O15 K2 Yb1 150.50(7) . 3_475 ?
O12 K2 Yb1 147.78(7) . 3_475 ?
N5 K2 Yb1 33.62(7) 3_475 3_475 ?
N1 K2 Yb1 33.53(7) 3_475 3_475 ?
O113 K2 Yb1 74.70(10) . . ?
O103 K2 Yb1 107.95(8) . . ?
O114 K2 Yb1 74.12(9) . . ?
O118 K2 Yb1 101.27(9) . . ?
O15 K2 Yb1 30.19(6) . . ?
O12 K2 Yb1 31.35(6) . . ?
N5 K2 Yb1 149.91(8) 3_475 . ?
N1 K2 Yb1 147.00(7) 3_475 . ?
Yb1 K2 Yb1 176.10(4) 3_475 . ?

loop_
_geom_bond_atom_site_label_1
_geom_bond_atom_site_label_2
_geom_bond_distance
_geom_bond_site_symmetry_2
_geom_bond_publ_flag
Ru1 C1 1.980(5) . ?
Ru1 C2 1.984(5) . ?
Ru1 C3 2.047(5) . ?
Ru1 C4 2.055(5) . ?
Ru1 N21 2.118(4) . ?
Ru1 N32 2.121(4) . ?
Ru2 C6 1.977(5) . ?
Ru2 C5 1.982(5) . ?
Ru2 C7 2.031(5) . ?
Ru2 C8 2.042(5) . ?
Ru2 N52 2.119(4) . ?
Ru2 N41 2.121(4) . ?
Ru4 C15 1.973(5) . ?
Ru4 C13 1.974(5) . ?
Ru4 C16 2.039(5) . ?
Ru4 C14 2.046(5) . ?
Ru4 N81 2.123(4) . ?
Ru4 N92 2.128(4) . ?
Ru3 C9 1.955(5) . ?
Ru3 C11 1.975(5) . ?
Ru3 C12 2.037(5) . ?
Ru3 C10 2.041(5) . ?
Ru3 N61 2.125(4) . ?
Ru3 N72 2.128(4) . ?
N16 C16 1.151(7) . ?
N15 C15 1.155(7) . ?
N14 C14 1.156(7) . ?
N13 C13 1.164(7) . ?
N13 Yb2 2.394(4) . ?
N13 K1 3.390(5) . ?
N12 C12 1.161(7) . ?
N11 C11 1.150(7) . ?
N10 C10 1.150(6) . ?
N9 C9 1.162(7) . ?
N9 Yb2 2.358(4) . ?
N9 K1 3.271(5) . ?
N8 C8 1.154(7) . ?
N7 C7 1.159(7) . ?
N6 C6 1.165(7) . ?
N5 C5 1.152(6) . ?
N5 Yb1 2.374(4) . ?
N5 K2 3.374(5) 3_575 ?
N4 C4 1.154(7) . ?
N3 C3 1.154(7) . ?
N2 C2 1.156(7) . ?
N1 C1 1.162(6) . ?
N1 Yb1 2.368(4) . ?
N1 K2 3.384(5) 3_575 ?
C26 N21 1.367(6) . ?
C26 C25 1.376(7) . ?
C26 C27 1.475(7) . ?
C25 C24 1.395(7) . ?
C24 C23 1.376(8) . ?
C23 C22 1.384(7) . ?
C22 N21 1.348(7) . ?
N32 C31 1.336(6) . ?
N32 C27 1.355(6) . ?
C31 C30 1.388(7) . ?
C30 C29 1.385(7) . ?
C29 C28 1.365(7) . ?
C28 C27 1.392(7) . ?
N52 C51 1.342(6) . ?
N52 C47 1.354(6) . ?
C51 C50 1.371(7) . ?
C50 C49 1.373(7) . ?
C49 C48 1.389(7) . ?
C48 C47 1.396(7) . ?
C47 C46 1.480(6) . ?
C46 N41 1.361(6) . ?
C46 C45 1.390(7) . ?
C45 C44 1.381(7) . ?
C44 C43 1.390(7) . ?
C43 C42 1.382(7) . ?
C42 N41 1.341(6) . ?
C65 C64 1.380(7) . ?
C65 C66 1.386(7) . ?
C64 C63 1.383(7) . ?
C63 C62 1.394(7) . ?
C62 N61 1.345(6) . ?
N61 C66 1.361(6) . ?
C66 C67 1.490(7) . ?
C67 N72 1.344(6) . ?
C67 C68 1.388(7) . ?
C68 C69 1.390(7) . ?
C69 C70 1.378(7) . ?
C70 C71 1.383(7) . ?
C71 N72 1.351(6) . ?
C91 N92 1.343(6) . ?
C91 C90 1.376(7) . ?
C90 C89 1.379(8) . ?
C89 C88 1.381(8) . ?
C88 C87 1.400(7) . ?
C87 N92 1.353(6) . ?
C87 C86 1.481(6) . ?
C86 N81 1.347(6) . ?
C86 C85 1.396(7) . ?
C85 C84 1.401(7) . ?
C84 C83 1.377(7) . ?
C83 C82 1.385(7) . ?
C82 N81 1.343(6) . ?
Yb1 O15 2.311(3) . ?
Yb1 O16 2.314(4) . ?
Yb1 O12 2.321(3) . ?
Yb1 O11 2.325(4) . ?
Yb1 O14 2.354(3) . ?
Yb1 O13 2.364(4) . ?
Yb1 K2 4.2747(15) 3_575 ?
Yb1 K2 4.3503(15) . ?
O12 K2 3.199(4) . ?
O15 K2 3.015(3) . ?
Yb2 O24 2.281(3) . ?
Yb2 O22 2.283(3) . ?
Yb2 O26 2.326(3) . ?
Yb2 O25 2.352(3) . ?
Yb2 O23 2.358(3) . ?
Yb2 O21 2.375(3) . ?
Yb2 K1 4.2338(14) . ?
Yb2 K1 4.4128(14) 3_465 ?
O26 K1 2.956(3) 3_465 ?
K1 O112 2.776(4) . ?
K1 O106 2.781(4) . ?
K1 O110 2.829(4) . ?
K1 O111 2.880(4) . ?
K1 O26 2.956(3) 3_565 ?
K1 Yb2 4.4128(14) 3_565 ?
K2 O113 2.797(4) . ?
K2 O103 2.818(4) . ?
K2 O114 2.834(4) . ?
K2 O118 2.844(4) . ?
K2 N5 3.374(5) 3_475 ?
K2 N1 3.384(5) 3_475 ?
K2 Yb1 4.2747(15) 3_475 ?
